data_2223827
loop_
_publ_author_name
'Penthala, Narsimha Reddy'
'Reddy, Thirupathi Reddy Yerram'
'Parkin, Sean'
'Crooks, Peter A.'

_publ_section_title
;3-(2-Amino-1-methyl-4-oxo-4,5-dihydro-1<i>H</i>-imidazol-5-yl)-5-fluoro-3-hydroxy-1-methylindolin-2-one
 methanol hemisolvate
;
_journal_coeditor_code HG2556
_journal_issue 11
_journal_name_full 'Acta Crystallographica Section E'
_journal_page_first o2909
_journal_page_last o2910
_journal_paper_doi 10.1107/S1600536809043797
_journal_volume 65
_journal_year 2009
_chemical_formula_iupac 'C13 H13 F N4 O3, 0.5C H4 O'
_chemical_formula_moiety 'C13 H13 F N4 O3, 0.5(C H4 O)'
_chemical_formula_sum 'C13.5 H15 F N4 O3.5'
_chemical_formula_weight 308.30
_chemical_name_systematic
;
3-(2-Amino-1-methyl-4-oxo-4,5-dihydro-1<i>H</i>-imidazol-5-yl)-
5-fluoro-3-hydroxy-1-methylindolin-2-one methanol hemisolvate
;
_space_group_IT_number 15
_symmetry_cell_setting monoclinic
_symmetry_space_group_name_Hall '-I 2ya'
_symmetry_space_group_name_H-M 'I 1 2/a 1'
_atom_sites_solution_hydrogens geom
_atom_sites_solution_primary direct
_atom_sites_solution_secondary difmap
_audit_creation_method SHELXL-97
_cell_angle_alpha 90.00
_cell_angle_beta 107.6760(10)
_cell_angle_gamma 90.00
_cell_formula_units_Z 8
_cell_length_a 14.3088(3)
_cell_length_b 10.7900(2)
_cell_length_c 18.1286(5)
_cell_measurement_reflns_used 9961
_cell_measurement_temperature 90.0(2)
_cell_measurement_theta_max 68.52
_cell_measurement_theta_min 4.83
_cell_volume 2666.77(11)
_computing_cell_refinement 'SAINT (Bruker, 2006)'
_computing_data_collection 'APEX2 (Bruker, 2006)'
_computing_data_reduction 'SAINT (Bruker, 2006)'
_computing_molecular_graphics 'XP in SHELXTL (Sheldrick, 2008)'
_computing_publication_material
;
SHELXL97 (Sheldrick, 2008) and local procedures
;
_computing_structure_refinement 'SHELXL97 (Sheldrick, 2008)'
_computing_structure_solution 'SHELXS97 (Sheldrick, 2008)'
_diffrn_ambient_temperature 90.0(2)
_diffrn_detector_area_resol_mean 5.6
_diffrn_measured_fraction_theta_full 0.998
_diffrn_measured_fraction_theta_max 0.998
_diffrn_measurement_device_type 'Bruker X8 Proteum'
_diffrn_measurement_method '\f and \w'
_diffrn_radiation_monochromator 'graded multilayer optics'
_diffrn_radiation_source 'fine-focus rotating anode'
_diffrn_radiation_type CuK\a
_diffrn_radiation_wavelength 1.54178
_diffrn_reflns_av_R_equivalents 0.0411
_diffrn_reflns_av_sigmaI/netI 0.0220
_diffrn_reflns_limit_h_max 17
_diffrn_reflns_limit_h_min -17
_diffrn_reflns_limit_k_max 13
_diffrn_reflns_limit_k_min -13
_diffrn_reflns_limit_l_max 21
_diffrn_reflns_limit_l_min -17
_diffrn_reflns_number 19606
_diffrn_reflns_theta_full 68.51
_diffrn_reflns_theta_max 68.51
_diffrn_reflns_theta_min 4.83
_diffrn_standards_number 0
_exptl_absorpt_coefficient_mu 1.043
_exptl_absorpt_correction_T_max 0.979
_exptl_absorpt_correction_T_min 0.805
_exptl_absorpt_correction_type multi-scan
_exptl_absorpt_process_details '(SADABS in APEX2; Bruker, 2006)'
_exptl_crystal_colour colourless
_exptl_crystal_density_diffrn 1.536
_exptl_crystal_density_method 'not measured'
_exptl_crystal_description rod
_exptl_crystal_F_000 1288
_exptl_crystal_size_max 0.15
_exptl_crystal_size_mid 0.03
_exptl_crystal_size_min 0.02
_refine_diff_density_max 0.246
_refine_diff_density_min -0.274
_refine_ls_extinction_method none
_refine_ls_goodness_of_fit_ref 1.042
_refine_ls_hydrogen_treatment constr
_refine_ls_matrix_type full
_refine_ls_number_parameters 211
_refine_ls_number_reflns 2448
_refine_ls_number_restraints 0
_refine_ls_restrained_S_all 1.042
_refine_ls_R_factor_all 0.0387
_refine_ls_R_factor_gt 0.0345
_refine_ls_shift/su_max 0.000
_refine_ls_shift/su_mean 0.000
_refine_ls_structure_factor_coef Fsqd
_refine_ls_weighting_details 'calc w=1/[\s^2^(Fo^2^)+(0.0452P)^2^+3.1985P] where P=(Fo^2^+2Fc^2^)/3'
_refine_ls_weighting_scheme calc
_refine_ls_wR_factor_gt 0.0880
_refine_ls_wR_factor_ref 0.0922
_reflns_number_gt 2196
_reflns_number_total 2448
_reflns_threshold_expression I>2\s(I)
_cod_data_source_file hg2556.cif
_cod_data_source_block I
_cod_original_cell_volume 2666.77(10)
_cod_original_sg_symbol_H-M 'I 2/a'
_cod_original_formula_sum 'C13.5 H15 F1 N4 O3.5'
_cod_database_code 2223827
_cod_database_fobs_code 2223827

loop_
_symmetry_equiv_pos_as_xyz
'x, y, z'
'-x+1/2, y, -z'
'x+1/2, y+1/2, z+1/2'
'-x+1, y+1/2, -z+1/2'
'-x, -y, -z'
'x-1/2, -y, z'
'-x+1/2, -y+1/2, -z+1/2'
'x, -y+1/2, z+1/2'

loop_
_atom_site_type_symbol
_atom_site_label
_atom_site_fract_x
_atom_site_fract_y
_atom_site_fract_z
_atom_site_U_iso_or_equiv
_atom_site_adp_type
_atom_site_calc_flag
_atom_site_refinement_flags
_atom_site_occupancy
_atom_site_disorder_assembly
_atom_site_disorder_group
F F1 0.71683(6) 0.82226(8) 0.40909(5) 0.0226(2) Uani d . 1 . .
O O1 0.34944(7) 0.34900(10) 0.34227(6) 0.0220(2) Uani d . 1 . .
N N1 0.40050(8) 0.53388(11) 0.40330(7) 0.0180(3) Uani d . 1 . .
C C1 0.40738(10) 0.43524(13) 0.35922(8) 0.0171(3) Uani d . 1 . .
O O2 0.56972(7) 0.35213(9) 0.37870(6) 0.0182(2) Uani d . 1 . .
H H2 0.5465 0.2822 0.3628 0.027 Uiso calc R 1 . .
N N2 0.48670(8) 0.61111(11) 0.17484(7) 0.0186(3) Uani d . 1 . .
C C2 0.50466(10) 0.44565(13) 0.33829(8) 0.0164(3) Uani d . 1 . .
O O3 0.34268(7) 0.56370(9) 0.20215(6) 0.0207(2) Uani d . 1 . .
N N3 0.64656(9) 0.58544(12) 0.16571(8) 0.0230(3) Uani d . 1 . .
H H3A 0.7006 0.5411 0.1762 0.028 Uiso calc R 1 . .
H H3B 0.6417 0.6549 0.1393 0.028 Uiso calc R 1 . .
C C3 0.54173(10) 0.57182(13) 0.37146(8) 0.0162(3) Uani d . 1 . .
N N4 0.57662(8) 0.44285(11) 0.22994(7) 0.0168(3) Uani d . 1 . .
C C4 0.62309(10) 0.64045(13) 0.37024(8) 0.0168(3) Uani d . 1 . .
H H4 0.6668 0.6122 0.3436 0.020 Uiso calc R 1 . .
C C5 0.63765(10) 0.75245(14) 0.40985(8) 0.0181(3) Uani d . 1 . .
C C6 0.57663(11) 0.79772(14) 0.44928(8) 0.0205(3) Uani d . 1 . .
H H6 0.5904 0.8747 0.4758 0.025 Uiso calc R 1 . .
C C7 0.49419(11) 0.72920(14) 0.44984(8) 0.0206(3) Uani d . 1 . .
H H7 0.4503 0.7582 0.4762 0.025 Uiso calc R 1 . .
C C8 0.47874(10) 0.61742(13) 0.41062(8) 0.0174(3) Uani d . 1 . .
C C9 0.32581(11) 0.54673(15) 0.44237(9) 0.0227(3) Uani d . 1 . .
H H9A 0.2715 0.5971 0.4105 0.034 Uiso calc R 1 . .
H H9B 0.3544 0.5872 0.4926 0.034 Uiso calc R 1 . .
H H9C 0.3013 0.4646 0.4503 0.034 Uiso calc R 1 . .
C C10 0.48606(10) 0.43188(13) 0.25013(8) 0.0158(3) Uani d . 1 . .
H H10 0.4521 0.3519 0.2308 0.019 Uiso calc R 1 . .
C C11 0.42843(10) 0.54179(13) 0.20572(8) 0.0166(3) Uani d . 1 . .
C C12 0.57275(10) 0.54783(13) 0.18962(8) 0.0174(3) Uani d . 1 . .
C C13 0.65283(10) 0.34938(13) 0.24071(9) 0.0200(3) Uani d . 1 . .
H H13A 0.6606 0.3276 0.1904 0.030 Uiso calc R 1 . .
H H13B 0.6344 0.2753 0.2644 0.030 Uiso calc R 1 . .
H H13C 0.7149 0.3822 0.2746 0.030 Uiso calc R 1 . .
O O1S 0.2149(2) 0.6430(4) 0.05671(19) 0.0769(13) Uani d P 0.50 A -1
H H1S4 0.2574 0.6239 0.0984 0.115 Uiso calc PR 0.50 A -1
C C1S 0.2489(9) 0.6226(3) -0.0003(6) 0.0403(9) Uani d S 0.5 A -1
H H1S1 0.3121 0.6649 0.0091 0.060 Uiso calc PR 0.50 A -1
H H2S1 0.2026 0.6540 -0.0482 0.060 Uiso calc PR 0.50 A -1
H H3S1 0.2580 0.5332 -0.0051 0.060 Uiso calc PR 0.50 A -1

loop_
_atom_site_aniso_label
_atom_site_aniso_U_11
_atom_site_aniso_U_22
_atom_site_aniso_U_33
_atom_site_aniso_U_12
_atom_site_aniso_U_13
_atom_site_aniso_U_23
F1 0.0206(4) 0.0228(5) 0.0262(5) -0.0075(3) 0.0100(3) -0.0027(3)
O1 0.0189(5) 0.0224(5) 0.0266(6) -0.0049(4) 0.0098(4) -0.0021(4)
N1 0.0153(6) 0.0215(6) 0.0188(6) -0.0016(5) 0.0076(5) -0.0022(5)
C1 0.0156(7) 0.0204(7) 0.0158(7) 0.0003(5) 0.0056(5) 0.0016(5)
O2 0.0172(5) 0.0165(5) 0.0200(5) 0.0007(4) 0.0043(4) 0.0002(4)
N2 0.0174(6) 0.0192(6) 0.0203(6) 0.0003(5) 0.0073(5) 0.0020(5)
C2 0.0138(6) 0.0176(7) 0.0180(7) -0.0001(5) 0.0052(5) 0.0006(5)
O3 0.0153(5) 0.0223(5) 0.0246(5) 0.0007(4) 0.0065(4) 0.0000(4)
N3 0.0202(6) 0.0225(6) 0.0297(7) 0.0015(5) 0.0129(5) 0.0070(5)
C3 0.0160(7) 0.0175(7) 0.0145(6) 0.0016(5) 0.0039(5) 0.0012(5)
N4 0.0158(6) 0.0166(6) 0.0206(6) 0.0013(4) 0.0096(5) 0.0014(5)
C4 0.0152(6) 0.0196(7) 0.0158(7) 0.0008(5) 0.0050(5) 0.0004(5)
C5 0.0158(6) 0.0197(7) 0.0180(7) -0.0029(5) 0.0037(5) 0.0029(5)
C6 0.0231(7) 0.0192(7) 0.0184(7) -0.0004(6) 0.0051(6) -0.0032(6)
C7 0.0199(7) 0.0241(7) 0.0190(7) 0.0013(6) 0.0078(6) -0.0028(6)
C8 0.0147(6) 0.0211(7) 0.0160(7) 0.0000(5) 0.0039(5) 0.0012(5)
C9 0.0184(7) 0.0321(8) 0.0206(7) -0.0025(6) 0.0103(6) -0.0039(6)
C10 0.0133(7) 0.0168(7) 0.0185(7) -0.0015(5) 0.0069(5) -0.0010(5)
C11 0.0160(7) 0.0176(7) 0.0160(7) -0.0003(5) 0.0044(5) -0.0027(5)
C12 0.0181(7) 0.0184(7) 0.0160(7) -0.0015(5) 0.0058(5) -0.0016(5)
C13 0.0183(7) 0.0197(7) 0.0245(7) 0.0034(6) 0.0102(6) 0.0008(6)
O1S 0.0548(19) 0.136(4) 0.0458(18) 0.060(2) 0.0247(16) 0.038(2)
C1S 0.0351(15) 0.0419(18) 0.0384(17) 0.012(4) 0.0029(13) -0.033(4)

loop_
_atom_type_symbol
_atom_type_description
_atom_type_scat_dispersion_real
_atom_type_scat_dispersion_imag
_atom_type_scat_source
C C 0.0181 0.0091 'International Tables Vol C Tables 4.2.6.8 and 6.1.1.4'
H H 0.0000 0.0000 'International Tables Vol C Tables 4.2.6.8 and 6.1.1.4'
N N 0.0311 0.0180 'International Tables Vol C Tables 4.2.6.8 and 6.1.1.4'
O O 0.0492 0.0322 'International Tables Vol C Tables 4.2.6.8 and 6.1.1.4'
F F 0.0727 0.0534 'International Tables Vol C Tables 4.2.6.8 and 6.1.1.4'

loop_
_geom_angle_atom_site_label_1
_geom_angle_atom_site_label_2
_geom_angle_atom_site_label_3
_geom_angle_site_symmetry_1
_geom_angle_site_symmetry_3
_geom_angle
_geom_angle_publ_flag
C1 N1 C8 . . 111.10(12) ?
C1 N1 C9 . . 123.91(12) ?
C8 N1 C9 . . 124.85(12) ?
O1 C1 N1 . . 125.61(13) ?
O1 C1 C2 . . 125.69(13) ?
N1 C1 C2 . . 108.59(11) ?
C2 O2 H2 . . 109.5 ?
C11 N2 C12 . . 105.90(12) ?
O2 C2 C3 . . 109.77(11) ?
O2 C2 C10 . . 110.25(11) ?
C3 C2 C10 . . 115.20(11) ?
O2 C2 C1 . . 108.60(11) ?
C3 C2 C1 . . 101.49(11) ?
C10 C2 C1 . . 111.09(11) ?
C12 N3 H3A . . 120.0 ?
C12 N3 H3B . . 120.0 ?
H3A N3 H3B . . 120.0 ?
C4 C3 C8 . . 119.69(13) ?
C4 C3 C2 . . 131.87(13) ?
C8 C3 C2 . . 108.42(12) ?
C12 N4 C13 . . 124.37(12) ?
C12 N4 C10 . . 108.28(11) ?
C13 N4 C10 . . 126.78(11) ?
C3 C4 C5 . . 116.85(13) ?
C3 C4 H4 . . 121.6 ?
C5 C4 H4 . . 121.6 ?
F1 C5 C6 . . 118.00(13) ?
F1 C5 C4 . . 118.03(12) ?
C6 C5 C4 . . 123.97(13) ?
C5 C6 C7 . . 119.17(13) ?
C5 C6 H6 . . 120.4 ?
C7 C6 H6 . . 120.4 ?
C8 C7 C6 . . 117.51(13) ?
C8 C7 H7 . . 121.2 ?
C6 C7 H7 . . 121.2 ?
C7 C8 C3 . . 122.81(13) ?
C7 C8 N1 . . 127.11(13) ?
C3 C8 N1 . . 110.08(12) ?
N1 C9 H9A . . 109.5 ?
N1 C9 H9B . . 109.5 ?
H9A C9 H9B . . 109.5 ?
N1 C9 H9C . . 109.5 ?
H9A C9 H9C . . 109.5 ?
H9B C9 H9C . . 109.5 ?
N4 C10 C11 . . 100.60(11) ?
N4 C10 C2 . . 111.45(11) ?
C11 C10 C2 . . 111.49(11) ?
N4 C10 H10 . . 111.0 ?
C11 C10 H10 . . 111.0 ?
C2 C10 H10 . . 111.0 ?
O3 C11 N2 . . 126.72(13) ?
O3 C11 C10 . . 123.14(13) ?
N2 C11 C10 . . 110.09(11) ?
N3 C12 N4 . . 122.26(13) ?
N3 C12 N2 . . 123.14(13) ?
N4 C12 N2 . . 114.60(12) ?
N4 C13 H13A . . 109.5 ?
N4 C13 H13B . . 109.5 ?
H13A C13 H13B . . 109.5 ?
N4 C13 H13C . . 109.5 ?
H13A C13 H13C . . 109.5 ?
H13B C13 H13C . . 109.5 ?
C1S O1S H1S4 . . 109.5 ?
O1S C1S H1S1 . . 109.5 ?
O1S C1S H2S1 . . 109.5 ?
H1S1 C1S H2S1 . . 109.5 ?
O1S C1S H3S1 . . 109.5 ?
H1S1 C1S H3S1 . . 109.5 ?
H2S1 C1S H3S1 . . 109.5 ?

loop_
_geom_bond_atom_site_label_1
_geom_bond_atom_site_label_2
_geom_bond_site_symmetry_2
_geom_bond_distance
_geom_bond_publ_flag
F1 C5 . 1.3641(16) ?
O1 C1 . 1.2220(17) ?
N1 C1 . 1.3525(19) ?
N1 C8 . 1.4117(18) ?
N1 C9 . 1.4570(18) ?
C1 C2 . 1.5539(19) ?
O2 C2 . 1.4168(16) ?
O2 H2 . 0.8400 ?
N2 C11 . 1.3606(18) ?
N2 C12 . 1.3615(18) ?
C2 C3 . 1.5175(19) ?
C2 C10 . 1.546(2) ?
O3 C11 . 1.2318(17) ?
N3 C12 . 1.3214(19) ?
N3 H3A . 0.8800 ?
N3 H3B . 0.8800 ?
C3 C4 . 1.386(2) ?
C3 C8 . 1.395(2) ?
N4 C12 . 1.3401(19) ?
N4 C13 . 1.4543(18) ?
N4 C10 . 1.4544(17) ?
C4 C5 . 1.389(2) ?
C4 H4 . 0.9500 ?
C5 C6 . 1.375(2) ?
C6 C7 . 1.395(2) ?
C6 H6 . 0.9500 ?
C7 C8 . 1.383(2) ?
C7 H7 . 0.9500 ?
C9 H9A . 0.9800 ?
C9 H9B . 0.9800 ?
C9 H9C . 0.9800 ?
C10 C11 . 1.5270(19) ?
C10 H10 . 1.0000 ?
C13 H13A . 0.9800 ?
C13 H13B . 0.9800 ?
C13 H13C . 0.9800 ?
O1S C1S . 1.288(10) ?
O1S H1S4 . 0.8400 ?
C1S H1S1 . 0.9800 ?
C1S H2S1 . 0.9800 ?
C1S H3S1 . 0.9800 ?

loop_
_geom_hbond_atom_site_label_D
_geom_hbond_atom_site_label_H
_geom_hbond_atom_site_label_A
_geom_hbond_site_symmetry_A
_geom_hbond_distance_DH
_geom_hbond_distance_HA
_geom_hbond_distance_DA
_geom_hbond_angle_DHA
O2 H2 N2 4_545 0.84 1.97 2.8074(16) 170.9
N3 H3A O3 6_665 0.88 2.25 3.1265(16) 177.1
N3 H3B O1 4 0.88 2.12 2.8490(17) 139.9
N3 H3B F1 7_665 0.88 2.45 2.8743(14) 110.0
O1S H1S4 O3 . 0.84 2.01 2.846(3) 171.2

loop_
_geom_torsion_atom_site_label_1
_geom_torsion_atom_site_label_2
_geom_torsion_atom_site_label_3
_geom_torsion_atom_site_label_4
_geom_torsion_site_symmetry_1
_geom_torsion_site_symmetry_2
_geom_torsion_site_symmetry_3
_geom_torsion_site_symmetry_4
_geom_torsion
_geom_torsion_publ_flag
C8 N1 C1 O1 . . . . -179.11(13) ?
C9 N1 C1 O1 . . . . 5.0(2) ?
C8 N1 C1 C2 . . . . 4.55(15) ?
C9 N1 C1 C2 . . . . -171.35(12) ?
O1 C1 C2 O2 . . . . -66.31(17) ?
N1 C1 C2 O2 . . . . 110.02(12) ?
O1 C1 C2 C3 . . . . 178.05(13) ?
N1 C1 C2 C3 . . . . -5.62(14) ?
O1 C1 C2 C10 . . . . 55.09(18) ?
N1 C1 C2 C10 . . . . -128.58(12) ?
O2 C2 C3 C4 . . . . 68.20(19) ?
C10 C2 C3 C4 . . . . -56.9(2) ?
C1 C2 C3 C4 . . . . -177.03(14) ?
O2 C2 C3 C8 . . . . -110.02(13) ?
C10 C2 C3 C8 . . . . 124.84(13) ?
C1 C2 C3 C8 . . . . 4.74(14) ?
C8 C3 C4 C5 . . . . 0.7(2) ?
C2 C3 C4 C5 . . . . -177.33(13) ?
C3 C4 C5 F1 . . . . -179.53(12) ?
C3 C4 C5 C6 . . . . -0.1(2) ?
F1 C5 C6 C7 . . . . 178.89(12) ?
C4 C5 C6 C7 . . . . -0.6(2) ?
C5 C6 C7 C8 . . . . 0.5(2) ?
C6 C7 C8 C3 . . . . 0.1(2) ?
C6 C7 C8 N1 . . . . -179.68(13) ?
C4 C3 C8 C7 . . . . -0.8(2) ?
C2 C3 C8 C7 . . . . 177.70(13) ?
C4 C3 C8 N1 . . . . 179.06(12) ?
C2 C3 C8 N1 . . . . -2.46(15) ?
C1 N1 C8 C7 . . . . 178.43(14) ?
C9 N1 C8 C7 . . . . -5.7(2) ?
C1 N1 C8 C3 . . . . -1.40(16) ?
C9 N1 C8 C3 . . . . 174.45(13) ?
C12 N4 C10 C11 . . . . 6.11(14) ?
C13 N4 C10 C11 . . . . -165.51(13) ?
C12 N4 C10 C2 . . . . -112.18(13) ?
C13 N4 C10 C2 . . . . 76.20(17) ?
O2 C2 C10 N4 . . . . -60.19(14) ?
C3 C2 C10 N4 . . . . 64.70(15) ?
C1 C2 C10 N4 . . . . 179.38(11) ?
O2 C2 C10 C11 . . . . -171.72(10) ?
C3 C2 C10 C11 . . . . -46.83(16) ?
C1 C2 C10 C11 . . . . 67.85(14) ?
C12 N2 C11 O3 . . . . -176.78(14) ?
C12 N2 C11 C10 . . . . 5.73(15) ?
N4 C10 C11 O3 . . . . 175.06(13) ?
C2 C10 C11 O3 . . . . -66.68(17) ?
N4 C10 C11 N2 . . . . -7.34(14) ?
C2 C10 C11 N2 . . . . 110.92(13) ?
C13 N4 C12 N3 . . . . -10.8(2) ?
C10 N4 C12 N3 . . . . 177.36(13) ?
C13 N4 C12 N2 . . . . 168.57(12) ?
C10 N4 C12 N2 . . . . -3.30(16) ?
C11 N2 C12 N3 . . . . 177.68(13) ?
C11 N2 C12 N4 . . . . -1.65(16) ?
